data_1566657
loop_
_publ_author_name
'Londono, J. D.'
'Kuhs, W. F.'
'Finney, J. L.'

_publ_section_title
;
 Neutron diffraction studies of ices III and IX on under-pressure and
 recovered samples
;
_journal_name_full 'The Journal of Chemical Physics'
_journal_page_first 4878
_journal_volume 98
_journal_year 1993
_chemical_formula_sum 'D2 O'
_chemical_formula_weight 20.03
_chemical_name_common 'ice IX'
_space_group_IT_number 92
_space_group_name_Hall 'P 4abw 2nw'
_space_group_name_H-M_alt 'P 41 21 2'
_cell_angle_alpha 90.000000
_cell_angle_beta 90.000000
_cell_angle_gamma 90.000000
_cell_formula_units_Z 12
_cell_length_a 6.6925(2)
_cell_length_b 6.6925(2)
_cell_length_c 6.7152(3)
_cell_volume 300.771(18)
_cod_data_source_file iceIX_Londono1993_IX1.cif
_cod_data_source_block iceIX_Londono1993_IX1
_cod_original_cell_volume 300.77(2)
_cod_original_formula_sum 'D2.00 O'
_cod_database_code 1566657

loop_
_space_group_symop_operation_xyz
'x, y, z'
'-x, -y, z+1/2'
'-y+1/2, x+1/2, z+1/4'
'y+1/2, -x+1/2, z+3/4'
'-x+1/2, y+1/2, -z+1/4'
'x+1/2, -y+1/2, -z+3/4'
'y, x, -z'
'-y, -x, -z+1/2'

loop_
_atom_site_label
_atom_site_occupancy
_atom_site_fract_x
_atom_site_fract_y
_atom_site_fract_z
_atom_site_adp_type
_atom_site_B_iso_or_equiv
_atom_site_type_symbol
O1 1.0 0.1060(6) 0.3011(7) 0.2947(7) Biso 2.95(9) O
O2 1.0 0.3897(6) 0.3897(6) 0.000000 Biso 2.0(1) O
D3 1.0 -0.0178(8) 0.3306(4) 0.2178(5) Biso 2.44(7) D
D4 1.0 0.1169(5) 0.1593(7) 0.2965(5) Biso 2.47(8) D
D5 1.0 0.2993(5) 0.3594(5) 0.1066(6) Biso 2.88(6) D
